data_7032023
loop_
_publ_author_name
'Mandal, Leena'
'Mohanta, Sasankasekhar'

_publ_section_title
;
 Unprecedented dinuclear Robson type macrocyclic complexes having two +iii
 metal ions in two compartments and the role of the diimino moiety on the
 stability of metal ion oxidation states.
;
_journal_issue 42
_journal_name_full 'Dalton transactions (Cambridge, England : 2003)'
_journal_page_first 15737
_journal_page_last 15751
_journal_paper_doi 10.1039/c4dt01647e
_journal_volume 43
_journal_year 2014
_chemical_formula_sum 'C29 H36.04 Co2 N13.5 O2.27'
_chemical_formula_weight 727.93
_chemical_name_systematic
;
 ?
;
_space_group_IT_number 14
_symmetry_cell_setting monoclinic
_symmetry_space_group_name_Hall '-P 2yn'
_symmetry_space_group_name_H-M 'P 1 21/n 1'
_atom_sites_solution_hydrogens geom
_atom_sites_solution_primary direct
_atom_sites_solution_secondary difmap
_audit_creation_method SHELXL-97
_cell_angle_alpha 90.00
_cell_angle_beta 99.677(2)
_cell_angle_gamma 90.00
_cell_formula_units_Z 8
_cell_length_a 12.9718(16)
_cell_length_b 20.614(3)
_cell_length_c 25.402(3)
_cell_measurement_reflns_used 5993
_cell_measurement_temperature 296(2)
_cell_measurement_theta_max 19.69
_cell_measurement_theta_min 2.30
_cell_volume 6695.9(15)
_computing_cell_refinement 'Bruker SAINT'
_computing_data_collection 'Bruker APEX2'
_computing_data_reduction 'Bruker SAINT'
_computing_molecular_graphics 'Bruker SHELXTL'
_computing_publication_material 'Bruker SHELXTL'
_computing_structure_refinement 'SHELXL-97 (Sheldrick, 2008)'
_computing_structure_solution 'SHELXS-97 (Sheldrick, 2008)'
_diffrn_ambient_temperature 296(2)
_diffrn_measured_fraction_theta_full 0.995
_diffrn_measured_fraction_theta_max 0.995
_diffrn_measurement_device_type 'Bruker APEX-II CCD'
_diffrn_measurement_method '\f and \w scans'
_diffrn_radiation_monochromator graphite
_diffrn_radiation_source 'fine-focus sealed tube'
_diffrn_radiation_type MoK\a
_diffrn_radiation_wavelength 0.71073
_diffrn_reflns_av_R_equivalents 0.0758
_diffrn_reflns_av_unetI/netI 0.0799
_diffrn_reflns_limit_h_max 15
_diffrn_reflns_limit_h_min -15
_diffrn_reflns_limit_k_max 24
_diffrn_reflns_limit_k_min -23
_diffrn_reflns_limit_l_max 27
_diffrn_reflns_limit_l_min -29
_diffrn_reflns_number 46055
_diffrn_reflns_theta_full 25.10
_diffrn_reflns_theta_max 25.10
_diffrn_reflns_theta_min 1.28
_exptl_absorpt_coefficient_mu 1.041
_exptl_absorpt_correction_T_max 0.8679
_exptl_absorpt_correction_T_min 0.8347
_exptl_absorpt_correction_type multi-scan
_exptl_absorpt_process_details SADABS
_exptl_crystal_colour brown
_exptl_crystal_density_diffrn 1.444
_exptl_crystal_density_method 'not measured'
_exptl_crystal_description block
_exptl_crystal_F_000 3014
_exptl_crystal_size_max 0.18
_exptl_crystal_size_mid 0.16
_exptl_crystal_size_min 0.14
_platon_squeeze_details
;
;
_refine_diff_density_max 0.944
_refine_diff_density_min -0.413
_refine_diff_density_rms 0.070
_refine_ls_extinction_method none
_refine_ls_goodness_of_fit_ref 0.991
_refine_ls_hydrogen_treatment constr
_refine_ls_matrix_type full
_refine_ls_number_parameters 823
_refine_ls_number_reflns 11871
_refine_ls_number_restraints 0
_refine_ls_restrained_S_all 0.991
_refine_ls_R_factor_all 0.0891
_refine_ls_R_factor_gt 0.0505
_refine_ls_shift/su_max 0.006
_refine_ls_shift/su_mean 0.000
_refine_ls_structure_factor_coef Fsqd
_refine_ls_weighting_details 'calc w=1/[\s^2^(Fo^2^)+(0.0500P)^2^+0.0100P] where P=(Fo^2^+2Fc^2^)/3'
_refine_ls_weighting_scheme calc
_refine_ls_wR_factor_gt 0.1062
_refine_ls_wR_factor_ref 0.1181
_reflns_number_gt 7462
_reflns_number_total 11871
_reflns_threshold_expression >2sigma(I)
_cod_data_source_file c4dt01647e2.cif
_cod_data_source_block added_by_encifer
_cod_depositor_comments
;
The following automatic conversions were performed:

'_symmetry_cell_setting' value 'Monoclinic' changed to 'monoclinic'
according to
/usr/data/users/saulius/crontab/automatic-downloads/rss-feeds/RSC/lib/dictionaries/cif_core.dic
dictionary named 'cif_core.dic' version 2.4.2 from 2011-04-26.

Automatic conversion script
Id: cif_fix_values 2281 2013-09-26 08:29:07Z andrius 

 Adding full bibliography for 7032017--7032023.cif.
;
_cod_original_cell_volume 6696.0(15)
_cod_original_sg_symbol_H-M 'P2(1)/n  '
_cod_original_formula_sum 'C29 H36.04 Co2 N13.50 O2.27'
_cod_database_code 7032023

loop_
_symmetry_equiv_pos_as_xyz
'x, y, z'
'-x+1/2, y+1/2, -z+1/2'
'-x, -y, -z'
'x-1/2, -y-1/2, z-1/2'

loop_
_atom_site_label
_atom_site_type_symbol
_atom_site_fract_x
_atom_site_fract_y
_atom_site_fract_z
_atom_site_U_iso_or_equiv
_atom_site_adp_type
_atom_site_occupancy
_atom_site_symmetry_multiplicity
_atom_site_calc_flag
_atom_site_refinement_flags
C1 C 0.5275(3) 0.06525(17) 0.89438(15) 0.0374(9) Uani 1 1 d .
C2 C 0.6147(3) 0.04846(17) 0.93248(16) 0.0389(9) Uani 1 1 d .
C3 C 0.6974(3) 0.01379(19) 0.91710(19) 0.0511(11) Uani 1 1 d .
H3 H 0.7538 0.0024 0.9431 0.061 Uiso 1 1 calc R
C4 C 0.6986(3) -0.0041(2) 0.8650(2) 0.0550(12) Uani 1 1 d .
C5 C 0.6119(3) 0.01174(19) 0.82815(18) 0.0544(12) Uani 1 1 d .
H5 H 0.6103 -0.0007 0.7928 0.065 Uiso 1 1 calc R
C6 C 0.5263(3) 0.04545(17) 0.84108(16) 0.0406(10) Uani 1 1 d .
C7 C 0.7893(4) -0.0417(3) 0.8496(2) 0.0831(17) Uani 1 1 d .
H7A H 0.8498 -0.0142 0.8530 0.125 Uiso 1 1 calc R
H7B H 0.7713 -0.0562 0.8133 0.125 Uiso 1 1 calc R
H7C H 0.8043 -0.0785 0.8727 0.125 Uiso 1 1 calc R
C8 C 0.4376(3) 0.05534(19) 0.79794(16) 0.0464(10) Uani 1 1 d .
H8 H 0.4443 0.0375 0.7650 0.056 Uiso 1 1 calc R
C9 C 0.2742(3) 0.08368(19) 0.75055(16) 0.0526(11) Uani 1 1 d .
H9A H 0.2128 0.0610 0.7580 0.063 Uiso 1 1 calc R
H9B H 0.3022 0.0589 0.7237 0.063 Uiso 1 1 calc R
C10 C 0.2405(3) 0.1508(2) 0.72724(16) 0.0484(11) Uani 1 1 d .
C11 C 0.3349(4) 0.1892(2) 0.71596(17) 0.0645(13) Uani 1 1 d .
H11A H 0.3852 0.1930 0.7482 0.097 Uiso 1 1 calc R
H11B H 0.3129 0.2317 0.7033 0.097 Uiso 1 1 calc R
H11C H 0.3661 0.1671 0.6893 0.097 Uiso 1 1 calc R
C12 C 0.1624(4) 0.1376(2) 0.67571(17) 0.0735(15) Uani 1 1 d .
H12A H 0.1959 0.1125 0.6516 0.110 Uiso 1 1 calc R
H12B H 0.1389 0.1780 0.6592 0.110 Uiso 1 1 calc R
H12C H 0.1035 0.1140 0.6842 0.110 Uiso 1 1 calc R
C13 C 0.1813(3) 0.1885(2) 0.76465(16) 0.0541(11) Uani 1 1 d .
H13A H 0.1517 0.2273 0.7464 0.065 Uiso 1 1 calc R
H13B H 0.1238 0.1620 0.7723 0.065 Uiso 1 1 calc R
C14 C 0.2593(3) 0.2678(2) 0.82433(16) 0.0453(10) Uani 1 1 d .
H14 H 0.2292 0.2956 0.7972 0.054 Uiso 1 1 calc R
C15 C 0.3158(3) 0.29855(18) 0.87214(15) 0.0405(10) Uani 1 1 d .
C16 C 0.3220(3) 0.36623(18) 0.87180(17) 0.0457(10) Uani 1 1 d .
H16 H 0.2945 0.3879 0.8404 0.055 Uiso 1 1 calc R
C17 C 0.3664(3) 0.40287(18) 0.91522(18) 0.0441(10) Uani 1 1 d .
C18 C 0.4034(3) 0.36896(18) 0.96155(17) 0.0443(10) Uani 1 1 d .
H18 H 0.4312 0.3920 0.9921 0.053 Uiso 1 1 calc R
C19 C 0.4005(3) 0.30144(17) 0.96397(15) 0.0368(9) Uani 1 1 d .
C20 C 0.3585(3) 0.26503(18) 0.91918(15) 0.0382(9) Uani 1 1 d .
C21 C 0.3711(3) 0.47553(18) 0.91191(19) 0.0636(13) Uani 1 1 d .
H21A H 0.4314 0.4880 0.8970 0.095 Uiso 1 1 calc R
H21B H 0.3758 0.4937 0.9470 0.095 Uiso 1 1 calc R
H21C H 0.3091 0.4913 0.8896 0.095 Uiso 1 1 calc R
C22 C 0.4333(3) 0.27208(19) 1.01602(16) 0.0438(10) Uani 1 1 d .
H22 H 0.4408 0.2998 1.0453 0.053 Uiso 1 1 calc R
C23 C 0.4734(3) 0.19252(19) 1.08270(15) 0.0464(10) Uani 1 1 d .
H23A H 0.4134 0.1686 1.0905 0.056 Uiso 1 1 calc R
H23B H 0.4800 0.2314 1.1045 0.056 Uiso 1 1 calc R
C24 C 0.5705(3) 0.15138(19) 1.09889(15) 0.0450(10) Uani 1 1 d .
C25 C 0.6676(3) 0.1873(2) 1.08824(17) 0.0613(12) Uani 1 1 d .
H25A H 0.7285 0.1614 1.1004 0.092 Uiso 1 1 calc R
H25B H 0.6734 0.2279 1.1070 0.092 Uiso 1 1 calc R
H25C H 0.6622 0.1951 1.0506 0.092 Uiso 1 1 calc R
C26 C 0.5774(4) 0.1368(2) 1.15846(16) 0.0609(13) Uani 1 1 d .
H26A H 0.5146 0.1154 1.1643 0.091 Uiso 1 1 calc R
H26B H 0.5855 0.1767 1.1783 0.091 Uiso 1 1 calc R
H26C H 0.6364 0.1092 1.1702 0.091 Uiso 1 1 calc R
C27 C 0.5582(3) 0.08725(18) 1.06901(15) 0.0459(10) Uani 1 1 d .
H27A H 0.6162 0.0592 1.0833 0.055 Uiso 1 1 calc R
H27B H 0.4944 0.0664 1.0754 0.055 Uiso 1 1 calc R
C28 C 0.6149(3) 0.05772(18) 0.98917(16) 0.0425(10) Uani 1 1 d .
H28 H 0.6650 0.0346 1.0123 0.051 Uiso 1 1 calc R
C29 C 0.3614(3) 0.51078(18) 0.19076(15) 0.0378(9) Uani 1 1 d .
C30 C 0.4085(3) 0.56931(18) 0.17881(15) 0.0391(9) Uani 1 1 d .
C31 C 0.4982(3) 0.5911(2) 0.21107(17) 0.0520(11) Uani 1 1 d .
H31 H 0.5266 0.6305 0.2029 0.062 Uiso 1 1 calc R
C32 C 0.5473(3) 0.5571(2) 0.25463(17) 0.0546(12) Uani 1 1 d .
C33 C 0.5012(3) 0.5006(2) 0.26662(16) 0.0556(12) Uani 1 1 d .
H33 H 0.5328 0.4771 0.2962 0.067 Uiso 1 1 calc R
C34 C 0.4088(3) 0.47635(19) 0.23655(15) 0.0430(10) Uani 1 1 d .
C35 C 0.6469(4) 0.5822(3) 0.2893(2) 0.0878(17) Uani 1 1 d .
H35A H 0.6515 0.5654 0.3249 0.132 Uiso 1 1 calc R
H35B H 0.6452 0.6287 0.2904 0.132 Uiso 1 1 calc R
H35C H 0.7066 0.5682 0.2745 0.132 Uiso 1 1 calc R
C36 C 0.3664(3) 0.4181(2) 0.25690(17) 0.0543(12) Uani 1 1 d .
H36 H 0.4040 0.4013 0.2883 0.065 Uiso 1 1 calc R
C37 C 0.2561(4) 0.3297(2) 0.26627(18) 0.0631(13) Uani 1 1 d .
H37A H 0.1877 0.3365 0.2759 0.076 Uiso 1 1 calc R
H37B H 0.3060 0.3253 0.2991 0.076 Uiso 1 1 calc R
C38 C 0.2544(4) 0.2670(2) 0.23473(19) 0.0609(13) Uani 1 1 d .
C39 C 0.2330(4) 0.2127(2) 0.2737(2) 0.0836(17) Uani 1 1 d .
H39A H 0.2337 0.1713 0.2564 0.125 Uiso 1 1 calc R
H39B H 0.1658 0.2196 0.2838 0.125 Uiso 1 1 calc R
H39C H 0.2861 0.2135 0.3049 0.125 Uiso 1 1 calc R
C40 C 0.3575(4) 0.2551(3) 0.2161(2) 0.0952(19) Uani 1 1 d .
H40A H 0.3711 0.2898 0.1930 0.143 Uiso 1 1 calc R
H40B H 0.3542 0.2147 0.1969 0.143 Uiso 1 1 calc R
H40C H 0.4126 0.2531 0.2464 0.143 Uiso 1 1 calc R
C41 C 0.1628(4) 0.2651(2) 0.18886(18) 0.0686(14) Uani 1 1 d .
H41A H 0.1572 0.2216 0.1740 0.082 Uiso 1 1 calc R
H41B H 0.0990 0.2740 0.2027 0.082 Uiso 1 1 calc R
C42 C 0.1551(3) 0.2892(2) 0.0978(2) 0.0568(12) Uani 1 1 d .
H42 H 0.1478 0.2444 0.0948 0.068 Uiso 1 1 calc R
C43 C 0.1468(3) 0.32465(19) 0.04773(17) 0.0439(10) Uani 1 1 d .
C44 C 0.1230(3) 0.2871(2) 0.00165(18) 0.0544(12) Uani 1 1 d .
H44 H 0.1173 0.2424 0.0054 0.065 Uiso 1 1 calc R
C45 C 0.1075(3) 0.3127(2) -0.04945(18) 0.0489(11) Uani 1 1 d .
C46 C 0.1184(3) 0.3791(2) -0.05333(16) 0.0464(10) Uani 1 1 d .
H46 H 0.1097 0.3979 -0.0871 0.056 Uiso 1 1 calc R
C47 C 0.1421(3) 0.41930(19) -0.00860(15) 0.0388(9) Uani 1 1 d .
C48 C 0.1549(3) 0.39262(18) 0.04299(16) 0.0381(9) Uani 1 1 d .
C49 C 0.0724(3) 0.2708(2) -0.09801(18) 0.0690(14) Uani 1 1 d .
H49A H 0.0686 0.2967 -0.1297 0.103 Uiso 1 1 calc R
H49B H 0.0046 0.2530 -0.0963 0.103 Uiso 1 1 calc R
H49C H 0.1215 0.2362 -0.0989 0.103 Uiso 1 1 calc R
C50 C 0.1361(3) 0.4881(2) -0.01754(16) 0.0429(10) Uani 1 1 d .
H50 H 0.1121 0.5010 -0.0526 0.051 Uiso 1 1 calc R
C51 C 0.1281(3) 0.59959(18) -0.00313(16) 0.0458(10) Uani 1 1 d .
H51A H 0.0672 0.6126 0.0119 0.055 Uiso 1 1 calc R
H51B H 0.1077 0.5982 -0.0416 0.055 Uiso 1 1 calc R
C52 C 0.2125(3) 0.65056(18) 0.01082(16) 0.0414(10) Uani 1 1 d .
C53 C 0.1678(3) 0.7144(2) -0.01332(18) 0.0626(13) Uani 1 1 d .
H53A H 0.1564 0.7113 -0.0516 0.094 Uiso 1 1 calc R
H53B H 0.2163 0.7489 -0.0020 0.094 Uiso 1 1 calc R
H53C H 0.1026 0.7232 -0.0016 0.094 Uiso 1 1 calc R
C54 C 0.3120(3) 0.6337(2) -0.01012(17) 0.0553(12) Uani 1 1 d .
H54A H 0.3408 0.5943 0.0063 0.083 Uiso 1 1 calc R
H54B H 0.3617 0.6683 -0.0018 0.083 Uiso 1 1 calc R
H54C H 0.2964 0.6280 -0.0481 0.083 Uiso 1 1 calc R
C55 C 0.2346(3) 0.65985(18) 0.07089(16) 0.0484(11) Uani 1 1 d .
H55A H 0.2821 0.6962 0.0791 0.058 Uiso 1 1 calc R
H55B H 0.1697 0.6711 0.0829 0.058 Uiso 1 1 calc R
C56 C 0.3594(3) 0.61305(18) 0.13749(16) 0.0435(10) Uani 1 1 d .
H56 H 0.3894 0.6540 0.1374 0.052 Uiso 1 1 calc R
Co1 Co 0.31157(4) 0.13280(2) 0.86320(2) 0.04143(15) Uani 1 1 d .
Co2 Co 0.45616(4) 0.15063(2) 0.970021(19) 0.03510(14) Uani 1 1 d .
Co3 Co 0.19091(4) 0.40680(3) 0.16577(2) 0.04644(16) Uani 1 1 d .
Co4 Co 0.21997(4) 0.51825(2) 0.08880(2) 0.03728(15) Uani 1 1 d .
N1 N 0.3530(3) 0.08503(15) 0.79975(12) 0.0432(8) Uani 1 1 d .
N2 N 0.2462(2) 0.20751(15) 0.81527(12) 0.0422(8) Uani 1 1 d .
N3 N 0.4530(2) 0.21188(15) 1.02588(12) 0.0401(8) Uani 1 1 d .
N4 N 0.5544(2) 0.09395(14) 1.01089(12) 0.0376(8) Uani 1 1 d .
N5 N 0.1822(3) 0.0870(2) 0.86976(16) 0.0699(12) Uani 1 1 d .
N6 N 0.1698(3) 0.0456(3) 0.8985(2) 0.0867(14) Uani 1 1 d .
N7 N 0.1545(5) 0.0017(3) 0.9264(3) 0.156(3) Uani 1 1 d .
N8 N 0.3447(3) 0.09912(15) 0.99090(13) 0.0433(8) Uani 1 1 d .
N9 N 0.2763(3) 0.12183(16) 1.01050(14) 0.0483(9) Uani 1 1 d .
N10 N 0.2088(4) 0.1393(2) 1.0310(2) 0.0923(16) Uani 1 1 d .
N11 N 0.5725(2) 0.19850(15) 0.94809(14) 0.0441(8) Uani 1 1 d .
N12 N 0.5628(2) 0.20998(15) 0.90049(17) 0.0472(9) Uani 1 1 d .
N13 N 0.5540(3) 0.22218(19) 0.85542(17) 0.0747(12) Uani 1 1 d .
N14 N 0.2840(3) 0.38710(17) 0.23697(13) 0.0512(9) Uani 1 1 d .
N15 N 0.1712(3) 0.31178(16) 0.14555(15) 0.0540(9) Uani 1 1 d .
N16 N 0.1593(2) 0.53399(15) 0.01606(12) 0.0389(8) Uani 1 1 d .
N17 N 0.2802(2) 0.60276(14) 0.10117(12) 0.0378(8) Uani 1 1 d .
N18 N 0.0559(3) 0.42290(18) 0.18944(15) 0.0603(10) Uani 1 1 d .
N19 N -0.0232(4) 0.4418(2) 0.16525(15) 0.0638(11) Uani 1 1 d .
N20 N -0.1039(4) 0.4615(3) 0.14490(18) 0.1077(19) Uani 1 1 d .
N21 N 0.0918(3) 0.54824(17) 0.10870(15) 0.0517(9) Uani 1 1 d .
N22 N 0.0917(3) 0.57043(19) 0.1519(2) 0.0612(10) Uani 1 1 d .
N23 N 0.0842(4) 0.5914(3) 0.1937(2) 0.1104(18) Uani 1 1 d .
N24 N 0.3495(2) 0.48738(16) 0.06570(13) 0.0451(8) Uani 1 1 d .
N25 N 0.3835(2) 0.43747(19) 0.08741(14) 0.0461(9) Uani 1 1 d .
N26 N 0.4169(3) 0.3903(2) 0.10725(16) 0.0735(12) Uani 1 1 d .
O1 O 0.44641(18) 0.09573(11) 0.90837(9) 0.0364(6) Uani 1 1 d .
O2 O 0.35566(18) 0.20034(11) 0.92189(9) 0.0376(6) Uani 1 1 d .
O3 O 0.27282(18) 0.49051(11) 0.16112(9) 0.0387(6) Uani 1 1 d .
O4 O 0.16803(18) 0.43030(11) 0.08578(10) 0.0391(6) Uani 1 1 d .

loop_
_atom_site_aniso_label
_atom_site_aniso_U_11
_atom_site_aniso_U_22
_atom_site_aniso_U_33
_atom_site_aniso_U_23
_atom_site_aniso_U_13
_atom_site_aniso_U_12
C1 0.039(2) 0.029(2) 0.045(3) 0.0041(18) 0.0113(19) 0.0012(18)
C2 0.043(2) 0.025(2) 0.049(3) 0.0007(18) 0.008(2) -0.0034(17)
C3 0.043(3) 0.044(3) 0.067(3) 0.008(2) 0.011(2) 0.006(2)
C4 0.057(3) 0.046(3) 0.067(3) 0.012(2) 0.027(3) 0.014(2)
C5 0.069(3) 0.049(3) 0.051(3) 0.003(2) 0.025(2) 0.011(2)
C6 0.049(3) 0.029(2) 0.046(3) 0.0056(19) 0.014(2) 0.0031(18)
C7 0.080(4) 0.092(4) 0.086(4) 0.019(3) 0.039(3) 0.036(3)
C8 0.059(3) 0.043(2) 0.040(3) 0.0008(19) 0.013(2) -0.002(2)
C9 0.061(3) 0.053(3) 0.041(3) -0.006(2) -0.001(2) -0.001(2)
C10 0.055(3) 0.051(3) 0.036(2) 0.001(2) -0.001(2) 0.000(2)
C11 0.078(3) 0.062(3) 0.054(3) 0.006(2) 0.013(2) 0.001(3)
C12 0.098(4) 0.067(3) 0.046(3) -0.002(2) -0.016(3) 0.002(3)
C13 0.048(3) 0.058(3) 0.053(3) 0.005(2) -0.002(2) 0.006(2)
C14 0.049(3) 0.042(3) 0.045(3) 0.010(2) 0.007(2) 0.011(2)
C15 0.045(2) 0.034(2) 0.043(3) 0.0036(19) 0.010(2) 0.0063(18)
C16 0.044(2) 0.040(3) 0.056(3) 0.012(2) 0.017(2) 0.0104(19)
C17 0.038(2) 0.032(2) 0.065(3) 0.001(2) 0.016(2) 0.0029(18)
C18 0.039(2) 0.038(2) 0.057(3) -0.006(2) 0.011(2) 0.0025(18)
C19 0.039(2) 0.029(2) 0.043(2) 0.0029(18) 0.0087(18) 0.0012(17)
C20 0.034(2) 0.033(2) 0.049(3) 0.001(2) 0.0109(19) 0.0008(17)
C21 0.060(3) 0.035(3) 0.096(4) 0.008(2) 0.017(3) 0.005(2)
C22 0.046(2) 0.036(2) 0.049(3) -0.011(2) 0.006(2) -0.0019(19)
C23 0.057(3) 0.044(2) 0.036(2) -0.0030(19) 0.002(2) -0.005(2)
C24 0.048(3) 0.047(3) 0.037(2) -0.001(2) -0.0026(19) -0.006(2)
C25 0.057(3) 0.062(3) 0.060(3) -0.005(2) -0.002(2) -0.018(2)
C26 0.069(3) 0.061(3) 0.048(3) 0.008(2) -0.004(2) -0.002(2)
C27 0.052(3) 0.041(2) 0.041(3) 0.005(2) -0.003(2) -0.0006(19)
C28 0.036(2) 0.035(2) 0.053(3) 0.003(2) -0.003(2) -0.0017(18)
C29 0.029(2) 0.048(2) 0.037(2) -0.0078(19) 0.0079(18) 0.0077(18)
C30 0.034(2) 0.043(2) 0.039(2) -0.0084(19) 0.0044(18) -0.0031(19)
C31 0.044(3) 0.058(3) 0.053(3) -0.008(2) 0.004(2) -0.004(2)
C32 0.039(2) 0.071(3) 0.050(3) -0.013(2) -0.002(2) -0.006(2)
C33 0.051(3) 0.072(3) 0.039(3) -0.001(2) -0.005(2) 0.008(2)
C34 0.040(2) 0.049(3) 0.040(2) 0.001(2) 0.0054(19) 0.002(2)
C35 0.063(3) 0.102(4) 0.086(4) -0.003(3) -0.022(3) -0.015(3)
C36 0.055(3) 0.062(3) 0.044(3) 0.011(2) 0.004(2) 0.013(2)
C37 0.070(3) 0.066(3) 0.054(3) 0.022(3) 0.012(2) 0.001(3)
C38 0.076(3) 0.049(3) 0.064(3) 0.023(2) 0.031(3) 0.011(2)
C39 0.110(4) 0.063(3) 0.083(4) 0.029(3) 0.031(3) 0.012(3)
C40 0.091(4) 0.096(4) 0.108(5) 0.039(4) 0.043(4) 0.032(3)
C41 0.099(4) 0.048(3) 0.060(3) 0.017(2) 0.016(3) -0.005(3)
C42 0.058(3) 0.036(3) 0.076(4) 0.007(2) 0.008(3) 0.000(2)
C43 0.040(2) 0.040(2) 0.052(3) -0.001(2) 0.006(2) -0.0018(19)
C44 0.046(3) 0.048(3) 0.070(3) -0.005(2) 0.011(2) 0.000(2)
C45 0.031(2) 0.055(3) 0.061(3) -0.016(2) 0.008(2) -0.005(2)
C46 0.033(2) 0.062(3) 0.044(3) -0.002(2) 0.0036(19) 0.000(2)
C47 0.025(2) 0.048(3) 0.042(3) 0.001(2) 0.0020(17) -0.0072(17)
C48 0.027(2) 0.038(2) 0.049(3) -0.002(2) 0.0055(18) -0.0017(17)
C49 0.060(3) 0.074(3) 0.074(3) -0.030(3) 0.012(3) -0.012(3)
C50 0.031(2) 0.053(3) 0.044(3) 0.011(2) 0.0028(19) -0.0065(19)
C51 0.039(2) 0.048(3) 0.049(3) 0.016(2) 0.0015(19) -0.0006(19)
C52 0.035(2) 0.039(2) 0.048(3) 0.0109(19) 0.0027(19) -0.0015(18)
C53 0.058(3) 0.053(3) 0.077(3) 0.020(2) 0.010(2) -0.004(2)
C54 0.048(3) 0.059(3) 0.062(3) 0.011(2) 0.019(2) -0.002(2)
C55 0.048(3) 0.031(2) 0.064(3) 0.006(2) 0.002(2) -0.0003(18)
C56 0.049(3) 0.032(2) 0.052(3) -0.002(2) 0.014(2) -0.0056(19)
Co1 0.0422(3) 0.0403(3) 0.0400(3) -0.0041(3) 0.0018(2) -0.0006(2)
Co2 0.0378(3) 0.0295(3) 0.0364(3) -0.0001(2) 0.0020(2) -0.0012(2)
Co3 0.0505(4) 0.0419(3) 0.0476(4) 0.0064(3) 0.0100(3) -0.0040(3)
Co4 0.0334(3) 0.0354(3) 0.0412(3) 0.0036(2) 0.0009(2) -0.0040(2)
N1 0.047(2) 0.041(2) 0.041(2) -0.0043(16) 0.0046(16) 0.0008(16)
N2 0.044(2) 0.044(2) 0.036(2) -0.0029(16) -0.0005(15) 0.0034(16)
N3 0.0442(19) 0.038(2) 0.037(2) -0.0015(15) 0.0025(15) -0.0033(15)
N4 0.0409(19) 0.0329(18) 0.038(2) 0.0032(15) 0.0019(15) -0.0017(15)
N5 0.069(3) 0.080(3) 0.058(3) 0.018(2) 0.005(2) -0.024(2)
N6 0.081(3) 0.100(4) 0.075(4) -0.001(3) -0.002(3) -0.039(3)
N7 0.153(6) 0.170(6) 0.128(5) 0.053(5) -0.025(4) -0.091(5)
N8 0.043(2) 0.0384(19) 0.050(2) 0.0005(16) 0.0130(17) -0.0018(16)
N9 0.048(2) 0.040(2) 0.057(2) 0.0104(18) 0.010(2) -0.0018(18)
N10 0.075(3) 0.076(3) 0.140(5) 0.013(3) 0.058(3) 0.015(2)
N11 0.046(2) 0.041(2) 0.044(2) -0.0010(17) 0.0071(17) -0.0071(15)
N12 0.046(2) 0.033(2) 0.064(3) 0.0001(19) 0.013(2) -0.0092(15)
N13 0.097(3) 0.073(3) 0.058(3) 0.012(2) 0.024(2) -0.017(2)
N14 0.058(2) 0.052(2) 0.045(2) 0.0108(18) 0.0104(18) 0.0028(18)
N15 0.066(2) 0.039(2) 0.059(3) 0.0091(19) 0.015(2) -0.0031(18)
N16 0.0340(18) 0.041(2) 0.039(2) 0.0079(16) -0.0017(15) -0.0045(15)
N17 0.0304(18) 0.0356(18) 0.047(2) -0.0042(15) 0.0045(15) -0.0050(14)
N18 0.056(3) 0.074(3) 0.054(3) 0.016(2) 0.019(2) 0.003(2)
N19 0.055(3) 0.092(3) 0.047(3) 0.015(2) 0.018(2) -0.012(2)
N20 0.055(3) 0.192(6) 0.077(3) 0.053(4) 0.014(3) -0.002(3)
N21 0.051(2) 0.057(2) 0.049(2) 0.008(2) 0.0149(19) -0.0017(18)
N22 0.050(2) 0.055(3) 0.082(3) -0.001(2) 0.021(2) 0.0030(19)
N23 0.111(4) 0.119(4) 0.109(4) -0.048(4) 0.040(3) -0.017(3)
N24 0.040(2) 0.050(2) 0.046(2) 0.0027(18) 0.0078(16) 0.0006(17)
N25 0.037(2) 0.051(2) 0.049(2) -0.0131(19) 0.0026(17) 0.0024(18)
N26 0.083(3) 0.059(3) 0.071(3) -0.005(2) -0.010(2) 0.026(2)
O1 0.0363(15) 0.0322(14) 0.0398(16) -0.0067(12) 0.0034(12) -0.0004(11)
O2 0.0432(15) 0.0277(14) 0.0393(15) 0.0021(12) -0.0007(12) 0.0012(11)
O3 0.0340(15) 0.0413(15) 0.0389(16) 0.0033(12) 0.0009(12) -0.0050(12)
O4 0.0402(15) 0.0346(15) 0.0418(16) 0.0025(13) 0.0051(12) -0.0057(12)

loop_
_atom_type_symbol
_atom_type_description
_atom_type_scat_dispersion_real
_atom_type_scat_dispersion_imag
_atom_type_scat_source
C C 0.0033 0.0016 'International Tables Vol C Tables 4.2.6.8 and 6.1.1.4'
H H 0.0000 0.0000 'International Tables Vol C Tables 4.2.6.8 and 6.1.1.4'
N N 0.0061 0.0033 'International Tables Vol C Tables 4.2.6.8 and 6.1.1.4'
O O 0.0106 0.0060 'International Tables Vol C Tables 4.2.6.8 and 6.1.1.4'
Co Co 0.3494 0.9721 'International Tables Vol C Tables 4.2.6.8 and 6.1.1.4'

loop_
_geom_angle_atom_site_label_1
_geom_angle_atom_site_label_2
_geom_angle_atom_site_label_3
_geom_angle
O1 C1 C2 121.1(3)
O1 C1 C6 120.9(3)
C2 C1 C6 117.8(3)
C3 C2 C1 120.1(4)
C3 C2 C28 118.1(4)
C1 C2 C28 121.2(3)
C4 C3 C2 122.6(4)
C4 C3 H3 118.7
C2 C3 H3 118.7
C5 C4 C3 116.8(4)
C5 C4 C7 121.8(4)
C3 C4 C7 121.4(4)
C4 C5 C6 123.4(4)
C4 C5 H5 118.3
C6 C5 H5 118.3
C5 C6 C1 119.3(4)
C5 C6 C8 116.7(4)
C1 C6 C8 123.9(4)
C4 C7 H7A 109.5
C4 C7 H7B 109.5
H7A C7 H7B 109.5
C4 C7 H7C 109.5
H7A C7 H7C 109.5
H7B C7 H7C 109.5
N1 C8 C6 128.2(4)
N1 C8 H8 115.9
C6 C8 H8 115.9
N1 C9 C10 114.9(3)
N1 C9 H9A 108.6
C10 C9 H9A 108.6
N1 C9 H9B 108.6
C10 C9 H9B 108.6
H9A C9 H9B 107.5
C11 C10 C13 110.8(4)
C11 C10 C9 110.7(4)
C13 C10 C9 110.9(3)
C11 C10 C12 111.5(4)
C13 C10 C12 106.9(4)
C9 C10 C12 105.8(3)
C10 C11 H11A 109.5
C10 C11 H11B 109.5
H11A C11 H11B 109.5
C10 C11 H11C 109.5
H11A C11 H11C 109.5
H11B C11 H11C 109.5
C10 C12 H12A 109.5
C10 C12 H12B 109.5
H12A C12 H12B 109.5
C10 C12 H12C 109.5
H12A C12 H12C 109.5
H12B C12 H12C 109.5
N2 C13 C10 114.0(3)
N2 C13 H13A 108.8
C10 C13 H13A 108.8
N2 C13 H13B 108.8
C10 C13 H13B 108.8
H13A C13 H13B 107.7
N2 C14 C15 127.7(4)
N2 C14 H14 116.2
C15 C14 H14 116.2
C16 C15 C20 118.7(4)
C16 C15 C14 116.8(4)
C20 C15 C14 124.4(3)
C17 C16 C15 123.9(4)
C17 C16 H16 118.0
C15 C16 H16 118.0
C16 C17 C18 116.2(4)
C16 C17 C21 121.1(4)
C18 C17 C21 122.7(4)
C17 C18 C19 122.3(4)
C17 C18 H18 118.9
C19 C18 H18 118.9
C18 C19 C20 120.7(4)
C18 C19 C22 116.8(4)
C20 C19 C22 122.2(3)
O2 C20 C19 120.4(3)
O2 C20 C15 121.5(3)
C19 C20 C15 118.1(3)
C17 C21 H21A 109.5
C17 C21 H21B 109.5
H21A C21 H21B 109.5
C17 C21 H21C 109.5
H21A C21 H21C 109.5
H21B C21 H21C 109.5
N3 C22 C19 126.8(4)
N3 C22 H22 116.6
C19 C22 H22 116.6
N3 C23 C24 114.8(3)
N3 C23 H23A 108.6
C24 C23 H23A 108.6
N3 C23 H23B 108.6
C24 C23 H23B 108.6
H23A C23 H23B 107.5
C23 C24 C27 109.8(3)
C23 C24 C25 110.7(3)
C27 C24 C25 110.7(3)
C23 C24 C26 106.6(3)
C27 C24 C26 107.9(3)
C25 C24 C26 111.0(3)
C24 C25 H25A 109.5
C24 C25 H25B 109.5
H25A C25 H25B 109.5
C24 C25 H25C 109.5
H25A C25 H25C 109.5
H25B C25 H25C 109.5
C24 C26 H26A 109.5
C24 C26 H26B 109.5
H26A C26 H26B 109.5
C24 C26 H26C 109.5
H26A C26 H26C 109.5
H26B C26 H26C 109.5
N4 C27 C24 113.7(3)
N4 C27 H27A 108.8
C24 C27 H27A 108.8
N4 C27 H27B 108.8
C24 C27 H27B 108.8
H27A C27 H27B 107.7
N4 C28 C2 127.4(4)
N4 C28 H28 116.3
C2 C28 H28 116.3
O3 C29 C30 120.8(3)
O3 C29 C34 121.6(3)
C30 C29 C34 117.6(3)
C31 C30 C29 120.2(4)
C31 C30 C56 116.9(4)
C29 C30 C56 122.4(3)
C32 C31 C30 122.9(4)
C32 C31 H31 118.6
C30 C31 H31 118.6
C33 C32 C31 117.0(4)
C33 C32 C35 121.3(4)
C31 C32 C35 121.7(4)
C32 C33 C34 123.3(4)
C32 C33 H33 118.4
C34 C33 H33 118.4
C33 C34 C29 118.9(4)
C33 C34 C36 116.3(4)
C29 C34 C36 124.8(4)
C32 C35 H35A 109.5
C32 C35 H35B 109.5
H35A C35 H35B 109.5
C32 C35 H35C 109.5
H35A C35 H35C 109.5
H35B C35 H35C 109.5
N14 C36 C34 128.0(4)
N14 C36 H36 116.0
C34 C36 H36 116.0
N14 C37 C38 113.6(3)
N14 C37 H37A 108.9
C38 C37 H37A 108.9
N14 C37 H37B 108.9
C38 C37 H37B 108.9
H37A C37 H37B 107.7
C40 C38 C37 111.7(4)
C40 C38 C41 112.0(4)
C37 C38 C41 111.6(4)
C40 C38 C39 110.2(4)
C37 C38 C39 105.4(4)
C41 C38 C39 105.6(4)
C38 C39 H39A 109.5
C38 C39 H39B 109.5
H39A C39 H39B 109.5
C38 C39 H39C 109.5
H39A C39 H39C 109.5
H39B C39 H39C 109.5
C38 C40 H40A 109.5
C38 C40 H40B 109.5
H40A C40 H40B 109.5
C38 C40 H40C 109.5
H40A C40 H40C 109.5
H40B C40 H40C 109.5
N15 C41 C38 114.0(4)
N15 C41 H41A 108.7
C38 C41 H41A 108.7
N15 C41 H41B 108.7
C38 C41 H41B 108.7
H41A C41 H41B 107.6
N15 C42 C43 128.3(4)
N15 C42 H42 115.9
C43 C42 H42 115.9
C44 C43 C48 119.3(4)
C44 C43 C42 115.3(4)
C48 C43 C42 125.3(4)
C45 C44 C43 123.5(4)
C45 C44 H44 118.2
C43 C44 H44 118.2
C46 C45 C44 116.4(4)
C46 C45 C49 121.9(4)
C44 C45 C49 121.6(4)
C45 C46 C47 122.7(4)
C45 C46 H46 118.6
C47 C46 H46 118.6
C46 C47 C48 120.1(4)
C46 C47 C50 117.3(4)
C48 C47 C50 121.9(4)
O4 C48 C47 121.0(3)
O4 C48 C43 120.9(4)
C47 C48 C43 118.0(4)
C45 C49 H49A 109.5
C45 C49 H49B 109.5
H49A C49 H49B 109.5
C45 C49 H49C 109.5
H49A C49 H49C 109.5
H49B C49 H49C 109.5
N16 C50 C47 128.7(4)
N16 C50 H50 115.6
C47 C50 H50 115.6
N16 C51 C52 114.3(3)
N16 C51 H51A 108.7
C52 C51 H51A 108.7
N16 C51 H51B 108.7
C52 C51 H51B 108.7
H51A C51 H51B 107.6
C51 C52 C55 109.3(3)
C51 C52 C54 112.5(3)
C55 C52 C54 110.7(3)
C51 C52 C53 107.1(3)
C55 C52 C53 106.9(3)
C54 C52 C53 110.2(3)
C52 C53 H53A 109.5
C52 C53 H53B 109.5
H53A C53 H53B 109.5
C52 C53 H53C 109.5
H53A C53 H53C 109.5
H53B C53 H53C 109.5
C52 C54 H54A 109.5
C52 C54 H54B 109.5
H54A C54 H54B 109.5
C52 C54 H54C 109.5
H54A C54 H54C 109.5
H54B C54 H54C 109.5
N17 C55 C52 114.6(3)
N17 C55 H55A 108.6
C52 C55 H55A 108.6
N17 C55 H55B 108.6
C52 C55 H55B 108.6
H55A C55 H55B 107.6
N17 C56 C30 128.5(4)
N17 C56 H56 115.8
C30 C56 H56 115.8
N5 Co1 N1 100.25(15)
N5 Co1 O2 113.85(14)
N1 Co1 O2 145.66(11)
N5 Co1 N2 97.93(15)
N1 Co1 N2 91.77(13)
O2 Co1 N2 87.63(11)
N5 Co1 O1 115.55(14)
N1 Co1 O1 87.11(11)
O2 Co1 O1 75.00(9)
N2 Co1 O1 146.17(11)
N4 Co2 N3 95.55(13)
N4 Co2 O1 91.68(12)
N3 Co2 O1 172.76(12)
N4 Co2 O2 173.09(12)
N3 Co2 O2 91.33(12)
O1 Co2 O2 81.43(10)
N4 Co2 N8 88.62(13)
N3 Co2 N8 92.80(13)
O1 Co2 N8 87.15(12)
O2 Co2 N8 90.50(12)
N4 Co2 N11 89.29(13)
N3 Co2 N11 89.54(13)
O1 Co2 N11 90.76(12)
O2 Co2 N11 91.32(12)
N8 Co2 N11 177.00(14)
N18 Co3 N15 99.15(15)
N18 Co3 N14 100.76(15)
N15 Co3 N14 93.60(14)
N18 Co3 O3 111.90(13)
N15 Co3 O3 147.77(12)
N14 Co3 O3 89.05(12)
N18 Co3 O4 105.83(13)
N15 Co3 O4 89.21(13)
N14 Co3 O4 152.46(12)
O3 Co3 O4 74.59(9)
N16 Co4 N17 95.42(13)
N16 Co4 N21 88.04(14)
N17 Co4 N21 90.64(14)
N16 Co4 O4 92.10(12)
N17 Co4 O4 172.46(12)
N21 Co4 O4 90.06(13)
N16 Co4 O3 172.08(12)
N17 Co4 O3 92.49(12)
N21 Co4 O3 91.69(13)
O4 Co4 O3 79.98(10)
N16 Co4 N24 90.00(13)
N17 Co4 N24 89.88(13)
N21 Co4 N24 178.01(15)
O4 Co4 N24 89.67(12)
O3 Co4 N24 90.21(12)
C8 N1 C9 116.2(3)
C8 N1 Co1 127.5(3)
C9 N1 Co1 116.3(3)
C14 N2 C13 117.4(3)
C14 N2 Co1 126.6(3)
C13 N2 Co1 116.0(3)
C22 N3 C23 116.7(3)
C22 N3 Co2 121.6(3)
C23 N3 Co2 121.7(2)
C28 N4 C27 117.3(3)
C28 N4 Co2 121.9(3)
C27 N4 Co2 120.7(2)
N6 N5 Co1 128.6(4)
N5 N6 N7 177.2(6)
N9 N8 Co2 123.0(3)
N10 N9 N8 174.9(4)
N12 N11 Co2 115.1(3)
N13 N12 N11 178.6(4)
C36 N14 C37 117.5(4)
C36 N14 Co3 125.8(3)
C37 N14 Co3 116.6(3)
C42 N15 C41 116.5(4)
C42 N15 Co3 125.7(3)
C41 N15 Co3 117.5(3)
C50 N16 C51 116.0(3)
C50 N16 Co4 122.3(3)
C51 N16 Co4 121.5(3)
C56 N17 C55 116.6(3)
C56 N17 Co4 121.7(3)
C55 N17 Co4 121.6(2)
N19 N18 Co3 129.8(3)
N20 N19 N18 174.9(5)
N22 N21 Co4 120.2(3)
N23 N22 N21 175.3(5)
N25 N24 Co4 113.6(3)
N26 N25 N24 178.7(5)
C1 O1 Co2 123.6(2)
C1 O1 Co1 131.4(2)
Co2 O1 Co1 99.69(10)
C20 O2 Co2 122.8(2)
C20 O2 Co1 130.3(2)
Co2 O2 Co1 100.17(10)
C29 O3 Co4 125.3(2)
C29 O3 Co3 129.9(2)
Co4 O3 Co3 101.53(11)
C48 O4 Co4 125.4(2)
C48 O4 Co3 130.5(2)
Co4 O4 Co3 100.95(11)

loop_
_geom_bond_atom_site_label_1
_geom_bond_atom_site_label_2
_geom_bond_distance
C1 O1 1.324(4)
C1 C2 1.404(5)
C1 C6 1.412(5)
C2 C3 1.398(5)
C2 C28 1.452(5)
C3 C4 1.377(6)
C3 H3 0.9300
C4 C5 1.376(6)
C4 C7 1.514(6)
C5 C6 1.395(5)
C5 H5 0.9300
C6 C8 1.464(5)
C7 H7A 0.9600
C7 H7B 0.9600
C7 H7C 0.9600
C8 N1 1.264(5)
C8 H8 0.9300
C9 N1 1.475(5)
C9 C10 1.539(5)
C9 H9A 0.9700
C9 H9B 0.9700
C10 C11 1.525(6)
C10 C13 1.531(5)
C10 C12 1.539(5)
C11 H11A 0.9600
C11 H11B 0.9600
C11 H11C 0.9600
C12 H12A 0.9600
C12 H12B 0.9600
C12 H12C 0.9600
C13 N2 1.467(5)
C13 H13A 0.9700
C13 H13B 0.9700
C14 N2 1.270(5)
C14 C15 1.454(5)
C14 H14 0.9300
C15 C16 1.398(5)
C15 C20 1.410(5)
C16 C17 1.380(5)
C16 H16 0.9300
C17 C18 1.383(5)
C17 C21 1.502(5)
C18 C19 1.394(5)
C18 H18 0.9300
C19 C20 1.395(5)
C19 C22 1.452(5)
C20 O2 1.336(4)
C21 H21A 0.9600
C21 H21B 0.9600
C21 H21C 0.9600
C22 N3 1.283(4)
C22 H22 0.9300
C23 N3 1.478(4)
C23 C24 1.517(5)
C23 H23A 0.9700
C23 H23B 0.9700
C24 C27 1.519(5)
C24 C25 1.524(5)
C24 C26 1.531(5)
C25 H25A 0.9600
C25 H25B 0.9600
C25 H25C 0.9600
C26 H26A 0.9600
C26 H26B 0.9600
C26 H26C 0.9600
C27 N4 1.475(5)
C27 H27A 0.9700
C27 H27B 0.9700
C28 N4 1.275(4)
C28 H28 0.9300
C29 O3 1.331(4)
C29 C30 1.408(5)
C29 C34 1.412(5)
C30 C31 1.381(5)
C30 C56 1.448(5)
C31 C32 1.372(6)
C31 H31 0.9300
C32 C33 1.366(6)
C32 C35 1.527(6)
C33 C34 1.401(5)
C33 H33 0.9300
C34 C36 1.453(5)
C35 H35A 0.9600
C35 H35B 0.9600
C35 H35C 0.9600
C36 N14 1.274(5)
C36 H36 0.9300
C37 N14 1.476(5)
C37 C38 1.518(6)
C37 H37A 0.9700
C37 H37B 0.9700
C38 C40 1.512(6)
C38 C41 1.519(6)
C38 C39 1.550(6)
C39 H39A 0.9600
C39 H39B 0.9600
C39 H39C 0.9600
C40 H40A 0.9600
C40 H40B 0.9600
C40 H40C 0.9600
C41 N15 1.480(5)
C41 H41A 0.9700
C41 H41B 0.9700
C42 N15 1.284(5)
C42 C43 1.455(5)
C42 H42 0.9300
C43 C44 1.394(5)
C43 C48 1.412(5)
C44 C45 1.384(5)
C44 H44 0.9300
C45 C46 1.382(5)
C45 C49 1.511(5)
C46 C47 1.398(5)
C46 H46 0.9300
C47 C48 1.405(5)
C47 C50 1.437(5)
C48 O4 1.323(4)
C49 H49A 0.9600
C49 H49B 0.9600
C49 H49C 0.9600
C50 N16 1.275(5)
C50 H50 0.9300
C51 N16 1.471(4)
C51 C52 1.516(5)
C51 H51A 0.9700
C51 H51B 0.9700
C52 C55 1.517(5)
C52 C54 1.517(5)
C52 C53 1.524(5)
C53 H53A 0.9600
C53 H53B 0.9600
C53 H53C 0.9600
C54 H54A 0.9600
C54 H54B 0.9600
C54 H54C 0.9600
C55 N17 1.474(5)
C55 H55A 0.9700
C55 H55B 0.9700
C56 N17 1.278(5)
C56 H56 0.9300
Co1 N5 1.957(4)
Co1 N1 2.036(3)
Co1 O2 2.050(2)
Co1 N2 2.056(3)
Co1 O1 2.070(2)
Co2 N4 1.903(3)
Co2 N3 1.905(3)
Co2 O1 1.919(2)
Co2 O2 1.926(2)
Co2 N8 1.938(3)
Co2 N11 1.960(3)
Co3 N18 1.973(4)
Co3 N15 2.030(3)
Co3 N14 2.040(3)
Co3 O3 2.040(2)
Co3 O4 2.061(2)
Co4 N16 1.910(3)
Co4 N17 1.914(3)
Co4 N21 1.919(4)
Co4 O4 1.931(2)
Co4 O3 1.936(2)
Co4 N24 1.976(3)
N5 N6 1.151(5)
N6 N7 1.186(6)
N8 N9 1.185(4)
N9 N10 1.149(5)
N11 N12 1.218(4)
N12 N13 1.159(5)
N18 N19 1.170(5)
N19 N20 1.160(5)
N21 N22 1.188(5)
N22 N23 1.165(5)
N24 N25 1.215(4)
N25 N26 1.146(5)

loop_
_platon_squeeze_void_nr
_platon_squeeze_void_average_x
_platon_squeeze_void_average_y
_platon_squeeze_void_average_z
_platon_squeeze_void_volume
_platon_squeeze_void_count_electrons
_platon_squeeze_void_content
1 0.000 0.000 0.000 302 47 ' '
2 0.127 0.417 0.777 18 3 ' '
3 0.500 0.500 0.500 302 47 ' '
4 0.372 0.917 0.723 18 3 ' '
5 0.627 0.082 0.277 18 3 ' '
6 0.872 0.582 0.223 18 3 ' '
